data_4114694
loop_
_publ_author_name
'Haimei Chen'
'John A. Parkinson'
'Simon Parsons'
'Robert A. Coxall'
'Robert O. Gould'
'Peter J. Sadler'

_publ_section_title
;
 Organometallic Ruthenium(II) Diamine Anticancer Complexes:
 Arene-Nucleobase Stacking and Stereospecific Hydrogen-Bonding in Guanine
 Adducts
;
_journal_name_full 'Journal of the American Chemical Society'
_journal_page_first 3064
_journal_page_last 3082
_journal_paper_doi 10.1021/ja017482e
_journal_volume 124
_journal_year 2002
_chemical_compound_source
;
?
;
_chemical_formula_moiety '[RuL(Ph-Ph)(en)](PF6)2.3.75H2O '
_chemical_formula_sum 'C24 H38.5 F12 N7 O8.75 P2 Ru'
_chemical_formula_weight 956.11
_chemical_name_systematic
;                                                                               
?                                                                               
;
_space_group_IT_number 1
_symmetry_cell_setting 'triclinic, twinned via 2[100]'
_symmetry_space_group_name_Hall 'P 1'
_symmetry_space_group_name_H-M 'P 1'
_atom_sites_solution_hydrogens geom
_atom_sites_solution_primary direct
_audit_creation_date 01-21-05
_audit_creation_method CRYSTALS_ver_12-03-99
_cell_angle_alpha 103.254(4)
_cell_angle_beta 92.885(4)
_cell_angle_gamma 90.983(4)
_cell_formula_units_Z 2
_cell_length_a 8.850(3)
_cell_length_b 11.543(4)
_cell_length_c 17.556(5)
_cell_measurement_reflns_used 4700
_cell_measurement_temperature 150
_cell_measurement_theta_max 29
_cell_measurement_theta_min 2
_cell_volume 1742.7(10)
_computing_cell_refinement
; 
 SAINT (Siemens ,1995) 
;
_computing_data_collection
; 
 SMART (Siemens, 1993) 
;
_computing_data_reduction
; 
 SAINT (Siemens ,1995) 
;
_computing_molecular_graphics
; 
 CAMERON (Watkin et al 1996) 
;
_computing_publication_material
; 
 CRYSTALS (Watkin et all 2001) 
;
_computing_structure_refinement
; 
 CRYSTALS (Watkin et all 2001) 
;
_computing_structure_solution
; 
 SHELXS 86 (Sheldrick, 1986) 
;
_diffrn_ambient_temperature 150
_diffrn_measured_fraction_theta_max 1.000
_diffrn_measurement_device_type
; 
Bruker SMART 
;
_diffrn_measurement_method Omega
_diffrn_radiation_monochromator graphite
_diffrn_radiation_type 'Mo K\a'
_diffrn_radiation_wavelength 0.71073
_diffrn_reflns_av_R_equivalents 0.03
_diffrn_reflns_limit_h_max 11
_diffrn_reflns_limit_h_min -11
_diffrn_reflns_limit_k_max 15
_diffrn_reflns_limit_k_min -14
_diffrn_reflns_limit_l_max 22
_diffrn_reflns_limit_l_min -22
_diffrn_reflns_number 15344
_diffrn_reflns_theta_max 28.95
_diffrn_reflns_theta_min 1.19
_diffrn_standards_decay_% 0.00
_diffrn_standards_interval_count 0
_diffrn_standards_interval_time 0
_diffrn_standards_number 0
_exptl_absorpt_coefficient_mu 0.666
_exptl_absorpt_correction_T_max 0.589
_exptl_absorpt_correction_T_min 0.862
_exptl_absorpt_correction_type multi-scan
_exptl_absorpt_process_details
; 
 SADABS (Siemens, 1996) (point group 1) 
;
_exptl_crystal_colour ' needle '
_exptl_crystal_density_diffrn 1.822
_exptl_crystal_description ' yellow '
_exptl_crystal_F_000 964.994
_exptl_crystal_size_max 0.08
_exptl_crystal_size_mid 0.12
_exptl_crystal_size_min 0.50
_refine_diff_density_max 1.76
_refine_diff_density_min -1.84
_refine_ls_extinction_method none
_refine_ls_goodness_of_fit_ref 0.9810
_refine_ls_hydrogen_treatment noref/riding
_refine_ls_matrix_type full
_refine_ls_number_parameters 665
_refine_ls_number_reflns 6014
_refine_ls_R_factor_gt 0.0665
_refine_ls_shift/su_max 0.049335
_refine_ls_structure_factor_coef F
_refine_ls_weighting_details
;
Chebychev polynomial with 3 parameters, Carruthers & Watkin , 1979, 
 2.30    -.540E-01 1.84    
;
_refine_ls_weighting_scheme calc
_refine_ls_wR_factor_ref 0.0695
_reflns_limit_h_max 11
_reflns_limit_h_min -11
_reflns_limit_k_max 15
_reflns_limit_k_min -14
_reflns_limit_l_max 22
_reflns_limit_l_min -22
_reflns_number_gt 6014
_reflns_number_total 13891
_reflns_threshold_expression >4.00\s(I)
_cod_data_source_file ja017482e_s5.cif
_cod_data_source_block ruhc42
_cod_original_cell_volume 1742.6
_cod_original_sg_symbol_H-M 'P 1 '
_cod_original_formula_sum 'C24 H38.5 F12 N7 O8.75 P2 Ru1  '
_cod_database_code 4114694

loop_
_symmetry_equiv_pos_as_xyz
x,y,z

loop_
_atom_site_label
_atom_site_fract_x
_atom_site_fract_y
_atom_site_fract_z
_atom_site_U_iso_or_equiv
_atom_site_occupancy
_atom_site_adp_type
Ru1 -0.23202(6) -0.30768(5) 0.62165(3) 0.0221 1.0000 Uani
N11 0.0545(6) -0.6535(5) 0.6898(3) 0.0349 1.0000 Uani
C21 0.0356(8) -0.6718(6) 0.7618(4) 0.0367 1.0000 Uani
N31 -0.0323(7) -0.5953(5) 0.8178(3) 0.0417 1.0000 Uani
C41 -0.0824(8) -0.5042(5) 0.7917(4) 0.0332 1.0000 Uani
C51 -0.0734(7) -0.4791(5) 0.7198(4) 0.0276 1.0000 Uani
C61 0.0041(7) -0.5594(5) 0.6623(4) 0.0326 1.0000 Uani
N71 -0.1486(6) -0.3736(4) 0.7184(3) 0.0288 1.0000 Uani
C81 -0.1966(7) -0.3373(5) 0.7874(3) 0.0302 1.0000 Uani
N91 -0.1612(7) -0.4108(5) 0.8352(3) 0.0386 1.0000 Uani
O61 0.0298(5) -0.5523(4) 0.5950(3) 0.0371 1.0000 Uani
N21 0.0902(8) -0.7721(5) 0.7779(4) 0.0477 1.0000 Uani
C12 -0.2237(13) -0.3978(8) 0.9147(6) 0.0303 1.0000 Uani
O12 -0.3122(9) -0.2889(7) 0.9350(5) 0.0405 1.0000 Uani
C22 -0.0961(11) -0.3817(8) 0.9749(5) 0.0383 1.0000 Uani
O22 -0.1448(12) -0.4288(8) 1.0394(5) 0.0527 1.0000 Uani
C32 -0.0709(11) -0.2463(8) 0.9995(5) 0.0415 1.0000 Uani
O32 -0.0072(12) -0.2072(9) 1.0789(5) 0.0494 1.0000 Uani
C42 -0.2258(12) -0.2008(8) 0.9929(5) 0.0469 1.0000 Uani
C52 -0.2251(17) -0.0811(11) 0.9694(8) 0.0672 1.0000 Uani
O52 -0.1330(15) -0.0854(9) 0.9019(6) 0.0704 1.0000 Uani
C13 -0.4479(7) -0.4098(6) 0.6253(4) 0.0325 1.0000 Uani
C23 -0.3626(7) -0.4682(6) 0.5631(4) 0.0314 1.0000 Uani
C33 -0.3119(8) -0.4086(7) 0.5070(4) 0.0402 1.0000 Uani
C43 -0.3470(8) -0.2878(7) 0.5119(5) 0.0453 1.0000 Uani
C53 -0.4257(7) -0.2280(6) 0.5750(4) 0.0387 1.0000 Uani
C63 -0.4738(6) -0.2907(5) 0.6279(4) 0.0241 1.0000 Uani
C73 -0.4973(7) -0.4691(6) 0.6871(4) 0.0326 1.0000 Uani
C83 -0.4326(8) -0.5759(6) 0.6941(5) 0.0435 1.0000 Uani
C93 -0.4774(9) -0.6335(7) 0.7499(5) 0.0535 1.0000 Uani
C103 -0.590(1) -0.5864(8) 0.7994(5) 0.0583 1.0000 Uani
C113 -0.6557(9) -0.4841(8) 0.7918(5) 0.0577 1.0000 Uani
C123 -0.6108(8) -0.4258(6) 0.7348(5) 0.0443 1.0000 Uani
N14 -0.0079(6) -0.3149(5) 0.5874(3) 0.0323 1.0000 Uani
C14 0.0892(8) -0.2287(6) 0.6423(4) 0.0413 1.0000 Uani
C24 0.0073(8) -0.1132(6) 0.6596(5) 0.0443 1.0000 Uani
N24 -0.1461(6) -0.1371(5) 0.6849(3) 0.0361 1.0000 Uani
P1 0.7576(2) 0.12841(15) 0.55575(11) 0.0343 1.0000 Uani
F1 0.7890(6) 0.1748(5) 0.6473(3) 0.0706 1.0000 Uani
F2 0.9336(5) 0.1280(4) 0.5453(3) 0.0607 1.0000 Uani
F3 0.7260(5) 0.0825(4) 0.4634(2) 0.0496 1.0000 Uani
F4 0.5834(5) 0.1313(4) 0.5665(3) 0.0571 1.0000 Uani
F5 0.7577(6) 0.2616(3) 0.5450(3) 0.0620 1.0000 Uani
F6 0.7614(5) -0.0053(4) 0.5637(3) 0.0654 1.0000 Uani
P2 -0.4409(8) 0.0002(6) 0.1964(4) 0.0554 1.0000 Uani
F7 -0.6084(12) 0.0162(15) 0.2128(9) 0.1107 1.0000 Uani
F8 -0.2694(12) -0.0185(14) 0.1810(8) 0.1109 1.0000 Uani
F9 -0.4166(18) 0.1351(9) 0.1919(8) 0.1036 1.0000 Uani
F10 -0.4351(18) -0.131(1) 0.1991(9) 0.1029 1.0000 Uani
F11 -0.3899(16) 0.0406(11) 0.2868(5) 0.0900 1.0000 Uani
F12 -0.4742(16) -0.0299(11) 0.1074(6) 0.0905 1.0000 Uani
Ru2 0.23202(6) 0.30768(5) -0.62165(3) 0.0221 1.0000 Uani
N15 -0.0545(6) 0.6535(5) -0.6898(3) 0.0349 1.0000 Uani
C25 -0.0356(8) 0.6718(6) -0.7618(4) 0.0367 1.0000 Uani
N35 0.0323(7) 0.5953(5) -0.8178(3) 0.0417 1.0000 Uani
C45 0.0824(8) 0.5042(5) -0.7917(4) 0.0332 1.0000 Uani
C55 0.0734(7) 0.4791(5) -0.7198(4) 0.0276 1.0000 Uani
C65 -0.0041(7) 0.5594(5) -0.6623(4) 0.0326 1.0000 Uani
N75 0.1486(6) 0.3736(4) -0.7184(3) 0.0288 1.0000 Uani
C85 0.1966(7) 0.3373(5) -0.7874(3) 0.0302 1.0000 Uani
N95 0.1612(7) 0.4108(5) -0.8352(3) 0.0386 1.0000 Uani
O65 -0.0298(5) 0.5523(4) -0.5950(3) 0.0371 1.0000 Uani
N25 -0.0902(8) 0.7721(5) -0.7779(4) 0.0477 1.0000 Uani
C16 0.1488(16) 0.4007(12) -0.9190(8) 0.0630 1.0000 Uani
O16 0.1554(13) 0.2750(9) -0.9559(7) 0.0772 1.0000 Uani
C26 0.2774(14) 0.462(1) -0.9429(7) 0.0842 1.0000 Uani
O26 0.2308(17) 0.4897(13) -1.0181(7) 0.0991 1.0000 Uani
C36 0.3940(14) 0.3728(11) -0.9545(8) 0.0973 1.0000 Uani
O36 0.4944(16) 0.3959(13) -1.0117(9) 0.1228 1.0000 Uani
C46 0.3034(15) 0.258(1) -0.9880(8) 0.0914 1.0000 Uani
C56 0.3754(18) 0.1521(14) -0.9659(14) 0.1210 1.0000 Uani
O56 0.269(2) 0.0526(13) -0.9872(12) 0.1377 1.0000 Uani
C17 0.4479(7) 0.4098(6) -0.6253(4) 0.0325 1.0000 Uani
C27 0.3626(7) 0.4682(6) -0.5631(4) 0.0314 1.0000 Uani
C37 0.3119(8) 0.4086(7) -0.5070(4) 0.0402 1.0000 Uani
C47 0.3470(8) 0.2878(7) -0.5119(5) 0.0453 1.0000 Uani
C57 0.4257(7) 0.2280(6) -0.5750(4) 0.0387 1.0000 Uani
C67 0.4738(6) 0.2907(5) -0.6279(4) 0.0241 1.0000 Uani
C77 0.4973(7) 0.4691(6) -0.6871(4) 0.0326 1.0000 Uani
C87 0.4326(8) 0.5759(6) -0.6941(5) 0.0435 1.0000 Uani
C97 0.4774(9) 0.6335(7) -0.7499(5) 0.0535 1.0000 Uani
C107 0.590(1) 0.5864(8) -0.7994(5) 0.0583 1.0000 Uani
C117 0.6557(9) 0.4841(8) -0.7918(5) 0.0577 1.0000 Uani
C127 0.6108(8) 0.4258(6) -0.7348(5) 0.0443 1.0000 Uani
N18 0.0079(6) 0.3149(5) -0.5874(3) 0.0323 1.0000 Uani
C18 -0.0892(8) 0.2287(6) -0.6423(4) 0.0413 1.0000 Uani
C28 -0.0073(8) 0.1132(6) -0.6596(5) 0.0443 1.0000 Uani
N28 0.1461(6) 0.1371(5) -0.6849(3) 0.0361 1.0000 Uani
P3 -0.7576(2) -0.12841(15) -0.55575(11) 0.0343 1.0000 Uani
F13 -0.7890(6) -0.1748(5) -0.6473(3) 0.0706 1.0000 Uani
F14 -0.9336(5) -0.1280(4) -0.5453(3) 0.0607 1.0000 Uani
F15 -0.7260(5) -0.0825(4) -0.4634(2) 0.0496 1.0000 Uani
F16 -0.5834(5) -0.1313(4) -0.5665(3) 0.0571 1.0000 Uani
F17 -0.7577(6) -0.2616(3) -0.5450(3) 0.0620 1.0000 Uani
F18 -0.7614(5) 0.0053(4) -0.5637(3) 0.0654 1.0000 Uani
P4 0.4818(7) 0.0109(6) -0.2068(4) 0.0456 1.0000 Uani
F19 0.5854(16) -0.0984(11) -0.2104(7) 0.1105 1.0000 Uani
F20 0.3719(17) 0.1154(13) -0.1966(9) 0.1128 1.0000 Uani
F21 0.6161(13) 0.0954(12) -0.1667(8) 0.1068 1.0000 Uani
F22 0.3434(13) -0.0765(12) -0.2373(8) 0.1048 1.0000 Uani
F23 0.5140(19) 0.0171(15) -0.2900(6) 0.1223 1.0000 Uani
F24 0.445(2) -0.0092(16) -0.1229(8) 0.1267 1.0000 Uani
O19 0.7369(17) 0.8453(13) -0.6292(8) 0.0433 1.0000 Uani
O29 -0.7587(16) -0.8498(13) 0.6356(9) 0.0433 1.0000 Uani
O39 0.152(3) -0.185(2) 0.8500(17) 0.076(5) 0.5000 Uiso
O49 -0.1580(13) 0.224(1) -0.8670(7) 0.0596 1.0000 Uani
O59 0.7783(15) 0.3208(11) -0.9933(8) 0.0801 1.0000 Uani
O69 0.0671(12) 0.061(1) -0.8627(7) 0.0609 1.0000 Uani
O79 0.274(2) 0.7568(17) 0.0972(12) 0.056(4) 0.5000 Uiso
O89 0.376(3) 0.702(2) 0.9574(15) 0.087(5) 0.5000 Uiso
O99 0.9597(18) 0.1499(14) 0.9219(9) 0.1002 1.0000 Uani
H22 -0.0830(12) -0.4057(8) 1.0789(5) 0.0500 1.0000 Uiso
H32 0.0706(12) -0.1628(9) 1.0791(5) 0.0500 1.0000 Uiso
H52 -0.1866(15) -0.0625(9) 0.8667(6) 0.0500 1.0000 Uiso
H26 0.2131(17) 0.4255(13) -1.0527(7) 0.0500 1.0000 Uiso
H36 0.5801(16) 0.3662(13) -1.0059(9) 0.0500 1.0000 Uiso
H56 0.181(2) 0.0812(13) -0.9783(12) 0.0500 1.0000 Uiso
H11 0.1078 -0.7117 0.6551 0.0437 1.0000 Uiso
H211 0.0788 -0.7879 0.8282 0.0580 1.0000 Uiso
H212 0.1396 -0.8272 0.7391 0.0580 1.0000 Uiso
H81 -0.2513 -0.2663 0.8032 0.0362 1.0000 Uiso
H121 -0.2854 -0.4665 0.9134 0.0386 1.0000 Uiso
H221 -0.0062 -0.4208 0.9572 0.0452 1.0000 Uiso
H321 -0.0011 -0.2183 0.9678 0.0484 1.0000 Uiso
H421 -0.2687 -0.1877 1.0427 0.0531 1.0000 Uiso
H521 -0.1836 -0.0210 1.0125 0.0803 1.0000 Uiso
H522 -0.3255 -0.0626 0.9567 0.0803 1.0000 Uiso
H23 -0.3382 -0.5490 0.5590 0.0371 1.0000 Uiso
H33 -0.2542 -0.4499 0.4657 0.0465 1.0000 Uiso
H43 -0.3170 -0.2481 0.4731 0.0559 1.0000 Uiso
H53 -0.4458 -0.1461 0.5816 0.0497 1.0000 Uiso
H63 -0.5294 -0.2482 0.6699 0.0310 1.0000 Uiso
H83 -0.3572 -0.6089 0.6597 0.0513 1.0000 Uiso
H93 -0.4307 -0.7053 0.7544 0.0638 1.0000 Uiso
H103 -0.6202 -0.6258 0.8382 0.0739 1.0000 Uiso
H113 -0.7323 -0.4520 0.8255 0.0711 1.0000 Uiso
H123 -0.6594 -0.3551 0.7294 0.0536 1.0000 Uiso
H141 0.0284 -0.3926 0.5853 0.0398 1.0000 Uiso
H142 -0.0055 -0.2984 0.5368 0.0398 1.0000 Uiso
H241 -0.1397 -0.1353 0.7394 0.0451 1.0000 Uiso
H242 -0.2125 -0.0777 0.6753 0.0451 1.0000 Uiso
H143 0.1088 -0.2548 0.6891 0.0512 1.0000 Uiso
H144 0.1826 -0.2178 0.6197 0.0512 1.0000 Uiso
H243 0.0615 -0.0570 0.7002 0.0539 1.0000 Uiso
H244 -0.0018 -0.0825 0.6138 0.0539 1.0000 Uiso
H15 -0.1078 0.7117 -0.6551 0.0437 1.0000 Uiso
H251 -0.0788 0.7879 -0.8282 0.0580 1.0000 Uiso
H252 -0.1396 0.8272 -0.7391 0.0580 1.0000 Uiso
H85 0.2513 0.2663 -0.8032 0.0362 1.0000 Uiso
H161 0.0578 0.4339 -0.9330 0.0755 1.0000 Uiso
H261 0.3114 0.5337 -0.9066 0.1006 1.0000 Uiso
H361 0.4544 0.3709 -0.9086 0.1178 1.0000 Uiso
H461 0.2984 0.2415 -1.0439 0.1111 1.0000 Uiso
H561 0.4648 0.1330 -0.9934 0.1447 1.0000 Uiso
H562 0.3995 0.1692 -0.9112 0.1447 1.0000 Uiso
H27 0.3382 0.5490 -0.5590 0.0371 1.0000 Uiso
H37 0.2542 0.4499 -0.4657 0.0465 1.0000 Uiso
H47 0.3170 0.2481 -0.4731 0.0559 1.0000 Uiso
H57 0.4458 0.1461 -0.5816 0.0497 1.0000 Uiso
H67 0.5294 0.2482 -0.6699 0.0310 1.0000 Uiso
H87 0.3572 0.6089 -0.6597 0.0513 1.0000 Uiso
H97 0.4307 0.7053 -0.7544 0.0638 1.0000 Uiso
H107 0.6202 0.6258 -0.8382 0.0739 1.0000 Uiso
H117 0.7323 0.4520 -0.8255 0.0711 1.0000 Uiso
H127 0.6594 0.3551 -0.7294 0.0536 1.0000 Uiso
H181 -0.0284 0.3926 -0.5853 0.0398 1.0000 Uiso
H182 0.0055 0.2984 -0.5368 0.0398 1.0000 Uiso
H281 0.1397 0.1353 -0.7394 0.0451 1.0000 Uiso
H282 0.2125 0.0777 -0.6753 0.0451 1.0000 Uiso
H183 -0.1088 0.2548 -0.6891 0.0512 1.0000 Uiso
H184 -0.1826 0.2178 -0.6197 0.0512 1.0000 Uiso
H283 -0.0615 0.0570 -0.7002 0.0539 1.0000 Uiso
H284 0.0018 0.0825 -0.6138 0.0539 1.0000 Uiso
H191 0.6440(17) 0.8257(13) -0.6401(8) 0.0500 1.0000 Uiso
H192 0.7427(17) 0.9197(13) -0.6093(8) 0.0500 1.0000 Uiso
H291 -0.7537(16) -0.9184(13) 0.6052(9) 0.0500 1.0000 Uiso
H292 -0.7077(16) -0.8505(13) 0.6778(9) 0.0500 1.0000 Uiso
H391 0.194(3) -0.250(2) 0.8524(17) 0.0500 0.5000 Uiso
H392 0.167(3) -0.138(2) 0.8946(17) 0.0500 0.5000 Uiso
H491 -0.0989(13) 0.254(1) -0.8275(7) 0.0500 1.0000 Uiso
H492 -0.2391(13) 0.201(1) -0.8502(7) 0.0500 1.0000 Uiso
H591 0.8266(15) 0.3873(11) -0.9824(8) 0.0500 1.0000 Uiso
H592 0.7816(15) 0.2920(11) -1.0423(8) 0.0500 1.0000 Uiso
H691 0.1463(12) 0.086(1) -0.8806(7) 0.0500 1.0000 Uiso
H692 -0.0086(12) 0.076(1) -0.8907(7) 0.0500 1.0000 Uiso
H791 0.346(2) 0.8053(17) 0.1185(12) 0.0500 0.5000 Uiso
H792 0.200(2) 0.7706(17) 0.1261(12) 0.0500 0.5000 Uiso
H891 0.454(3) 0.716(2) 0.9344(15) 0.0500 0.5000 Uiso
H892 0.299(3) 0.703(2) 0.9267(15) 0.0500 0.5000 Uiso
H991 1.0232(18) 0.1850(14) 0.9578(9) 0.0500 1.0000 Uiso
H992 0.9579(18) 0.0763(14) 0.9216(9) 0.0500 1.0000 Uiso

loop_
_atom_site_aniso_label
_atom_site_aniso_U_11
_atom_site_aniso_U_22
_atom_site_aniso_U_33
_atom_site_aniso_U_23
_atom_site_aniso_U_13
_atom_site_aniso_U_12
Ru1 0.0215(3) 0.0246(3) 0.0218(3) 0.0084(2) 0.00074(19) 0.00419(19)
N11 0.035(3) 0.036(3) 0.038(3) 0.016(2) 0.007(2) 0.012(2)
C21 0.041(3) 0.025(3) 0.042(3) 0.006(3) -0.016(3) -0.003(3)
N31 0.063(3) 0.030(3) 0.030(3) 0.008(2) -0.015(3) -0.005(3)
C41 0.039(3) 0.027(3) 0.034(3) 0.008(3) -0.003(3) 0.001(3)
C51 0.027(3) 0.025(3) 0.034(3) 0.013(2) -0.005(2) -0.000(2)
C61 0.025(3) 0.027(3) 0.043(3) 0.003(3) -0.002(3) 0.000(2)
N71 0.027(2) 0.024(2) 0.034(3) 0.007(2) -0.001(2) 0.003(2)
C81 0.043(3) 0.025(3) 0.022(3) 0.003(2) 0.009(3) 0.004(3)
N91 0.056(3) 0.032(3) 0.028(2) 0.005(2) 0.006(2) -0.001(2)
O61 0.045(2) 0.036(2) 0.033(2) 0.010(2) 0.015(2) 0.009(2)
N21 0.063(3) 0.034(3) 0.046(3) 0.012(3) -0.011(3) 0.009(3)
C12 0.047(4) 0.028(4) 0.021(4) 0.016(4) 0.001(3) -0.012(4)
O12 0.057(4) 0.044(4) 0.020(4) 0.005(3) -0.000(3) 0.002(3)
C22 0.045(4) 0.045(4) 0.019(4) -0.001(4) -0.001(4) -0.019(4)
O22 0.076(5) 0.049(5) 0.035(4) 0.020(4) -0.011(4) -0.026(4)
C32 0.058(4) 0.044(4) 0.020(4) 0.003(4) -0.003(4) -0.007(4)
O32 0.067(5) 0.062(5) 0.018(4) 0.010(4) -0.001(4) -0.012(5)
C42 0.065(4) 0.043(4) 0.023(4) -0.011(4) 0.007(4) 0.006(4)
C52 0.099(5) 0.059(5) 0.042(5) 0.009(5) -0.009(5) 0.018(6)
O52 0.124(5) 0.053(5) 0.039(5) 0.023(4) -0.006(5) 0.016(5)
C13 0.018(3) 0.046(3) 0.033(3) 0.008(3) -0.001(2) 0.004(3)
C23 0.023(3) 0.033(3) 0.036(3) 0.005(3) -0.004(3) 0.005(3)
C33 0.034(3) 0.050(3) 0.031(3) 0.000(3) -0.006(3) 0.003(3)
C43 0.031(3) 0.063(4) 0.048(4) 0.026(3) -0.009(3) 0.005(3)
C53 0.024(3) 0.046(3) 0.052(4) 0.023(3) -0.002(3) 0.005(3)
C63 0.020(3) 0.020(3) 0.037(3) 0.017(2) 0.001(2) 0.003(2)
C73 0.027(3) 0.039(3) 0.033(3) 0.014(3) 0.000(2) -0.012(3)
C83 0.034(3) 0.039(3) 0.055(4) 0.008(3) -0.006(3) -0.008(3)
C93 0.050(3) 0.046(4) 0.063(4) 0.013(3) -0.000(3) -0.017(3)
C103 0.056(3) 0.070(4) 0.057(4) 0.034(4) 0.005(3) -0.024(4)
C113 0.042(3) 0.076(4) 0.056(4) 0.017(4) 0.020(3) -0.014(4)
C123 0.034(3) 0.043(3) 0.057(4) 0.013(3) 0.004(3) 0.003(3)
N14 0.026(2) 0.028(3) 0.046(3) 0.017(2) -0.003(2) 0.004(2)
C14 0.033(3) 0.046(3) 0.049(4) 0.017(3) 0.005(3) 0.011(3)
C24 0.036(3) 0.038(3) 0.059(4) 0.015(3) -0.011(3) -0.006(3)
N24 0.034(3) 0.043(3) 0.034(3) 0.016(2) -0.003(2) -0.001(2)
P1 0.0394(11) 0.0267(9) 0.037(1) 0.0088(8) 0.0002(8) 0.0049(8)
F1 0.063(3) 0.105(3) 0.040(2) 0.012(2) -0.006(2) -0.018(3)
F2 0.036(2) 0.064(3) 0.077(3) 0.005(2) 0.005(2) 0.007(2)
F3 0.061(2) 0.045(2) 0.041(2) 0.0072(18) 0.0002(19) -0.000(2)
F4 0.039(2) 0.074(3) 0.060(3) 0.019(2) 0.007(2) 0.010(2)
F5 0.092(3) 0.029(2) 0.067(3) 0.0121(19) 0.026(2) 0.012(2)
F6 0.064(3) 0.041(2) 0.102(3) 0.042(2) -0.015(2) 0.002(2)
P2 0.078(4) 0.051(3) 0.035(3) 0.003(2) 0.005(3) 0.013(3)
F7 0.060(4) 0.150(6) 0.109(5) -0.001(5) 0.018(4) 0.028(5)
F8 0.064(4) 0.146(6) 0.109(5) -0.001(5) 0.016(4) 0.029(5)
F9 0.156(5) 0.061(4) 0.097(5) 0.026(4) 0.004(5) 0.001(5)
F10 0.157(5) 0.058(4) 0.099(5) 0.031(4) -0.001(5) -0.003(5)
F11 0.126(4) 0.094(5) 0.042(4) -0.001(4) -0.014(4) 0.055(4)
F12 0.127(4) 0.095(5) 0.040(4) -0.004(4) -0.015(4) 0.054(4)
Ru2 0.0215(3) 0.0246(3) 0.0218(3) 0.0084(2) 0.00074(19) 0.00419(19)
N15 0.035(3) 0.036(3) 0.038(3) 0.016(2) 0.007(2) 0.012(2)
C25 0.041(3) 0.025(3) 0.042(3) 0.006(3) -0.016(3) -0.003(3)
N35 0.063(3) 0.030(3) 0.030(3) 0.008(2) -0.015(3) -0.005(3)
C45 0.039(3) 0.027(3) 0.034(3) 0.008(3) -0.003(3) 0.001(3)
C55 0.027(3) 0.025(3) 0.034(3) 0.013(2) -0.005(2) -0.000(2)
C65 0.025(3) 0.027(3) 0.043(3) 0.003(3) -0.002(3) 0.000(2)
N75 0.027(2) 0.024(2) 0.034(3) 0.007(2) -0.001(2) 0.003(2)
C85 0.043(3) 0.025(3) 0.022(3) 0.003(2) 0.009(3) 0.004(3)
N95 0.056(3) 0.032(3) 0.028(2) 0.005(2) 0.006(2) -0.001(2)
O65 0.045(2) 0.036(2) 0.033(2) 0.010(2) 0.015(2) 0.009(2)
N25 0.063(3) 0.034(3) 0.046(3) 0.012(3) -0.011(3) 0.009(3)
C16 0.098(5) 0.056(4) 0.036(4) 0.010(4) 0.004(5) 0.008(5)
O16 0.124(5) 0.056(4) 0.046(5) 0.001(4) 0.004(5) -0.012(5)
C26 0.105(5) 0.085(5) 0.062(5) 0.018(5) -0.003(5) -0.009(4)
O26 0.140(5) 0.097(6) 0.059(5) 0.016(5) -0.001(6) 0.010(6)
C36 0.108(5) 0.097(5) 0.088(6) 0.030(5) -0.017(5) -0.002(4)
O36 0.108(5) 0.141(7) 0.124(7) 0.046(6) -0.011(6) -0.027(6)
C46 0.133(5) 0.067(5) 0.076(6) 0.020(5) 0.015(5) 0.009(5)
C56 0.172(5) 0.082(6) 0.110(7) 0.025(6) -0.003(7) 0.027(5)
O56 0.184(6) 0.097(6) 0.131(7) 0.025(6) 0.002(7) 0.014(6)
C17 0.018(3) 0.046(3) 0.033(3) 0.008(3) -0.001(2) 0.004(3)
C27 0.023(3) 0.033(3) 0.036(3) 0.005(3) -0.004(3) 0.005(3)
C37 0.034(3) 0.050(3) 0.031(3) 0.000(3) -0.006(3) 0.003(3)
C47 0.031(3) 0.063(4) 0.048(4) 0.026(3) -0.009(3) 0.005(3)
C57 0.024(3) 0.046(3) 0.052(4) 0.023(3) -0.002(3) 0.005(3)
C67 0.020(3) 0.020(3) 0.037(3) 0.017(2) 0.001(2) 0.003(2)
C77 0.027(3) 0.039(3) 0.033(3) 0.014(3) 0.000(2) -0.012(3)
C87 0.034(3) 0.039(3) 0.055(4) 0.008(3) -0.006(3) -0.008(3)
C97 0.050(3) 0.046(4) 0.063(4) 0.013(3) -0.000(3) -0.017(3)
C107 0.056(3) 0.070(4) 0.057(4) 0.034(4) 0.005(3) -0.024(4)
C117 0.042(3) 0.076(4) 0.056(4) 0.017(4) 0.020(3) -0.014(4)
C127 0.034(3) 0.043(3) 0.057(4) 0.013(3) 0.004(3) 0.003(3)
N18 0.026(2) 0.028(3) 0.046(3) 0.017(2) -0.003(2) 0.004(2)
C18 0.033(3) 0.046(3) 0.049(4) 0.017(3) 0.005(3) 0.011(3)
C28 0.036(3) 0.038(3) 0.059(4) 0.015(3) -0.011(3) -0.006(3)
N28 0.034(3) 0.043(3) 0.034(3) 0.016(2) -0.003(2) -0.001(2)
P3 0.0394(11) 0.0267(9) 0.037(1) 0.0088(8) 0.0002(8) 0.0049(8)
F13 0.063(3) 0.105(3) 0.040(2) 0.012(2) -0.006(2) -0.018(3)
F14 0.036(2) 0.064(3) 0.077(3) 0.005(2) 0.005(2) 0.007(2)
F15 0.061(2) 0.045(2) 0.041(2) 0.0072(18) 0.0002(19) -0.000(2)
F16 0.039(2) 0.074(3) 0.060(3) 0.019(2) 0.007(2) 0.010(2)
F17 0.092(3) 0.029(2) 0.067(3) 0.0121(19) 0.026(2) 0.012(2)
F18 0.064(3) 0.041(2) 0.102(3) 0.042(2) -0.015(2) 0.002(2)
P4 0.051(3) 0.052(3) 0.038(3) 0.016(2) 0.012(2) 0.018(2)
F19 0.130(4) 0.099(5) 0.082(5) -0.017(4) -0.031(5) 0.076(4)
F20 0.133(4) 0.102(5) 0.085(5) -0.013(4) -0.029(5) 0.077(4)
F21 0.088(4) 0.116(5) 0.094(5) -0.016(5) -0.023(4) -0.008(5)
F22 0.086(4) 0.118(5) 0.089(5) -0.015(5) -0.023(4) -0.006(5)
F23 0.150(5) 0.168(6) 0.064(5) 0.050(5) 0.035(5) 0.011(5)
F24 0.154(5) 0.170(6) 0.066(5) 0.043(5) 0.033(5) 0.011(5)
O19 0.062(3) 0.029(2) 0.035(3) 0.000(2) 0.007(3) 0.009(3)
O29 0.062(3) 0.029(2) 0.035(3) 0.000(2) 0.007(3) 0.009(3)
O49 0.055(5) 0.059(6) 0.067(6) 0.017(5) 0.018(5) 0.031(5)
O59 0.103(5) 0.069(6) 0.072(6) 0.026(5) -0.002(6) -0.030(6)
O69 0.056(5) 0.074(6) 0.066(6) 0.043(5) 0.003(5) 0.008(5)
O99 0.113(6) 0.099(7) 0.103(7) 0.056(6) -0.007(7) -0.014(7)

loop_
_atom_type_symbol
_atom_type_scat_dispersion_real
_atom_type_scat_dispersion_imag
_atom_type_scat_Cromer_Mann_a1
_atom_type_scat_Cromer_Mann_b1
_atom_type_scat_Cromer_Mann_a2
_atom_type_scat_Cromer_Mann_b2
_atom_type_scat_Cromer_Mann_a3
_atom_type_scat_Cromer_Mann_b3
_atom_type_scat_Cromer_Mann_a4
_atom_type_scat_Cromer_Mann_b4
_atom_type_scat_Cromer_Mann_c
_atom_type_scat_source
'C   ' 0.0020 0.0020 2.3100 20.8439 1.0200 10.2075 1.5886 0.5687 0.8650 51.6512 0.2156 International_Tables_Vol_IV_Table_2.2B
'H   ' 0.0000 0.0000 0.4930 10.5109 0.3229 26.1257 0.1402 3.1424 0.0408 57.7997 0.0030 International_Tables_Vol_IV_Table_2.2B
'N   ' 0.0040 0.0030 12.2126 0.0057 3.1322 9.8933 2.0125 28.9975 1.1663 0.5826 -11.5290 International_Tables_Vol_IV_Table_2.2B
'O   ' 0.0080 0.0060 3.0485 13.2771 2.2868 5.7011 1.5463 0.3239 0.8670 32.9089 0.2508 International_Tables_Vol_IV_Table_2.2B
'F   ' 0.0140 0.0100 3.5392 10.2825 2.6412 4.2944 1.5170 0.2615 1.0243 26.1476 0.2776 International_Tables_Vol_IV_Table_2.2B
'P   ' 0.0900 0.0950 6.4345 1.9067 4.1791 27.1570 1.7800 0.5260 1.4908 68.1645 1.1149 International_Tables_Vol_IV_Table_2.2B
'Ru  ' -1.4200 0.8360 19.2674 0.8085 12.9182 8.4347 4.8634 24.7997 1.5676 94.2928 5.3787 International_Tables_Vol_IV_Table_2.2B

loop_
_geom_angle_atom_site_label_1
_geom_angle_atom_site_label_2
_geom_angle_atom_site_label_3
_geom_angle
_geom_angle_publ_flag
N71 Ru1 C13 87.4(2) yes
N71 Ru1 C23 96.2(2) yes
C13 Ru1 C23 37.1(2) yes
N71 Ru1 C33 127.9(2) yes
C13 Ru1 C33 67.8(3) yes
C23 Ru1 C33 37.9(3) yes
N71 Ru1 C43 164.5(2) yes
C13 Ru1 C43 80.3(3) yes
C23 Ru1 C43 68.3(3) yes
C33 Ru1 C43 38.0(3) yes
N71 Ru1 C53 143.8(2) yes
C13 Ru1 C53 68.0(2) yes
C23 Ru1 C53 80.1(2) yes
C33 Ru1 C53 67.8(3) yes
C43 Ru1 C53 37.1(3) yes
N71 Ru1 C63 108.5(2) yes
C13 Ru1 C63 36.8(2) yes
C23 Ru1 C63 65.9(2) yes
C33 Ru1 C63 78.5(3) yes
C43 Ru1 C63 66.3(3) yes
N71 Ru1 N14 86.0(2) yes
C13 Ru1 N14 146.5(2) yes
C23 Ru1 N14 111.3(2) yes
C33 Ru1 N14 90.9(2) yes
C43 Ru1 N14 99.1(2) yes
N71 Ru1 N24 86.8(2) yes
C13 Ru1 N24 132.8(2) yes
C23 Ru1 N24 168.9(2) yes
C33 Ru1 N24 143.6(3) yes
C43 Ru1 N24 108.5(3) yes
C53 Ru1 C63 37.2(2) yes
C53 Ru1 N14 129.1(2) yes
C63 Ru1 N14 165.4(2) yes
C53 Ru1 N24 91.2(2) yes
C63 Ru1 N24 103.0(2) yes
N14 Ru1 N24 79.5(2) yes
C21 N11 C61 126.1(6) yes
C21 N11 H11 116.9(5) no
C61 N11 H11 117.0(6) no
N11 C21 N31 123.6(6) yes
N11 C21 N21 117.7(6) yes
N31 C21 N21 118.7(6) yes
C21 N31 C41 110.8(6) yes
N31 C41 C51 130.2(6) yes
N31 C41 N91 124.7(6) yes
C51 C41 N91 105.0(5) yes
C41 C51 C61 117.9(6) yes
C41 C51 N71 109.7(6) yes
C61 C51 N71 132.5(6) yes
N11 C61 C51 111.4(6) yes
N11 C61 O61 120.0(6) yes
C51 C61 O61 128.7(6) yes
Ru1 N71 C51 129.8(4) yes
Ru1 N71 C81 122.3(4) yes
C51 N71 C81 105.5(5) yes
N71 C81 N91 112.8(5) yes
N71 C81 H81 123.5(6) no
N91 C81 H81 123.7(6) no
C41 N91 C81 106.9(5) yes
C41 N91 C12 129.3(6) yes
C81 N91 C12 122.9(6) yes
C21 N21 H211 119.9(6) no
C21 N21 H212 120.0(6) no
H211 N21 H212 120.1(6) no
N91 C12 O12 110.6(8) yes
N91 C12 C22 109.1(8) yes
O12 C12 C22 105.8(6) yes
N91 C12 H121 107.8(8) no
O12 C12 H121 110.7(10) no
C22 C12 H121 112.8(9) no
C12 O12 C42 108.9(5) yes
C12 C22 O22 108.0(6) yes
C12 C22 C32 103.5(6) yes
O22 C22 C32 111.2(6) yes
C12 C22 H221 114.6(8) no
O22 C22 H221 107.8(9) no
C32 C22 H221 111.7(8) no
C22 O22 H22 109.6(5) no
C22 C32 O32 112.4(6) yes
C22 C32 C42 103.2(6) yes
O32 C32 C42 110.4(7) yes
C22 C32 H321 112.0(8) no
O32 C32 H321 105.3(9) no
C42 C32 H321 113.8(8) no
C32 O32 H32 109.1(5) no
O12 C42 C32 107.3(6) yes
O12 C42 C52 110.2(7) yes
C32 C42 C52 112.1(7) yes
O12 C42 H421 111.6(9) no
C32 C42 H421 109.1(8) no
C52 C42 H421 106.6(8) no
C42 C52 O52 110.8(7) yes
C42 C52 H521 108.9(11) no
O52 C52 H521 108.9(13) no
C42 C52 H522 109.2(11) no
O52 C52 H522 109.6(13) no
H521 C52 H522 109.5(11) no
C52 O52 H52 108.2(7) no
Ru1 C13 C23 69.2(4) yes
Ru1 C13 C63 68.4(3) yes
C23 C13 C63 115.2(6) yes
Ru1 C13 C73 128.9(4) yes
C23 C13 C73 122.3(6) yes
C63 C13 C73 122.4(6) yes
Ru1 C23 C13 73.7(4) yes
Ru1 C23 C33 70.2(4) yes
C13 C23 C33 121.2(6) yes
Ru1 C23 H23 128.9(5) no
C13 C23 H23 119.4(7) no
C33 C23 H23 119.3(7) no
Ru1 C33 C23 71.9(4) yes
Ru1 C33 C43 72.3(4) yes
C23 C33 C43 120.4(6) yes
Ru1 C33 H33 128.3(5) no
C23 C33 H33 119.6(7) no
C43 C33 H33 120.0(7) no
Ru1 C43 C33 69.6(4) yes
Ru1 C43 C53 70.6(4) yes
C33 C43 C53 118.7(7) yes
Ru1 C43 H43 131.6(6) no
C33 C43 H43 120.8(8) no
C53 C43 H43 120.5(8) no
Ru1 C53 C43 72.3(4) yes
Ru1 C53 C63 70.9(4) yes
C43 C53 C63 118.5(6) yes
Ru1 C53 H53 128.0(5) no
C43 C53 H53 120.8(7) no
C63 C53 H53 120.7(7) no
Ru1 C63 C13 74.8(3) yes
Ru1 C63 C53 71.9(4) yes
C13 C63 C53 125.8(6) yes
Ru1 C63 H63 128.8(5) no
C13 C63 H63 117.3(6) no
C53 C63 H63 117.0(6) no
C13 C73 C83 119.4(6) yes
C13 C73 C123 122.0(6) yes
C83 C73 C123 118.5(6) yes
C73 C83 C93 120.8(7) yes
C73 C83 H83 119.4(7) no
C93 C83 H83 119.8(7) no
C83 C93 C103 119.9(8) yes
C83 C93 H93 119.6(8) no
C103 C93 H93 120.4(8) no
C93 C103 C113 119.6(7) yes
C93 C103 H103 120.0(9) no
C113 C103 H103 120.4(9) no
C103 C113 C123 120.5(8) yes
C103 C113 H113 119.7(9) no
C123 C113 H113 119.9(9) no
C73 C123 C113 120.6(7) yes
C73 C123 H123 119.8(7) no
C113 C123 H123 119.6(8) no
Ru1 N14 C14 111.0(4) yes
Ru1 N14 H141 109.1(4) no
C14 N14 H141 109.1(5) no
Ru1 N14 H142 109.1(4) no
C14 N14 H142 109.2(5) no
H141 N14 H142 109.3(6) no
N14 C14 C24 107.2(5) yes
N14 C14 H143 110.3(6) no
C24 C14 H143 110.1(7) no
N14 C14 H144 110.1(7) no
C24 C14 H144 109.7(6) no
H143 C14 H144 109.3(7) no
C14 C24 N24 108.1(6) yes
C14 C24 H243 109.8(6) no
N24 C24 H243 109.8(7) no
C14 C24 H244 109.9(7) no
N24 C24 H244 109.8(6) no
H243 C24 H244 109.4(7) no
Ru1 N24 C24 110.3(4) yes
Ru1 N24 H241 109.2(4) no
C24 N24 H241 109.2(5) no
Ru1 N24 H242 109.3(4) no
C24 N24 H242 109.3(5) no
H241 N24 H242 109.4(6) no
F1 P1 F2 89.5(3) yes
F1 P1 F3 179.7(3) yes
F2 P1 F3 90.5(3) yes
F1 P1 F4 90.1(3) yes
F2 P1 F4 179.0(3) yes
F3 P1 F4 89.9(3) yes
F1 P1 F5 90.7(3) yes
F2 P1 F5 88.5(3) yes
F3 P1 F5 89.0(2) yes
F4 P1 F5 90.6(3) yes
F1 P1 F6 90.9(3) yes
F2 P1 F6 90.0(3) yes
F3 P1 F6 89.5(3) yes
F4 P1 F6 90.9(3) yes
F5 P1 F6 177.8(3) yes
F7 P2 F8 178.6(10) yes
F7 P2 F9 92.9(9) yes
F8 P2 F9 88.3(9) yes
F7 P2 F10 96.9(10) yes
F8 P2 F10 81.9(9) yes
F9 P2 F10 170.2(10) yes
F7 P2 F11 92.5(8) yes
F8 P2 F11 86.9(8) yes
F9 P2 F11 87.5(7) yes
F10 P2 F11 91.4(8) yes
F7 P2 F12 92.6(9) yes
F8 P2 F12 88.1(8) yes
F9 P2 F12 87.7(7) yes
F10 P2 F12 92.5(9) yes
F11 P2 F12 173.2(10) yes
N75 Ru2 C17 87.4(2) yes
N75 Ru2 C27 96.2(2) yes
C17 Ru2 C27 37.1(2) yes
N75 Ru2 C37 127.9(2) yes
C17 Ru2 C37 67.8(3) yes
C27 Ru2 C37 37.9(3) yes
N75 Ru2 C47 164.5(2) yes
C17 Ru2 C47 80.3(3) yes
C27 Ru2 C47 68.3(3) yes
C37 Ru2 C47 38.0(3) yes
N75 Ru2 C57 143.8(2) yes
C17 Ru2 C57 68.0(2) yes
C27 Ru2 C57 80.1(2) yes
C37 Ru2 C57 67.8(3) yes
C47 Ru2 C57 37.1(3) yes
N75 Ru2 C67 108.5(2) yes
C17 Ru2 C67 36.8(2) yes
C27 Ru2 C67 65.9(2) yes
C37 Ru2 C67 78.5(3) yes
C47 Ru2 C67 66.3(3) yes
N75 Ru2 N18 86.0(2) yes
C17 Ru2 N18 146.5(2) yes
C27 Ru2 N18 111.3(2) yes
C37 Ru2 N18 90.9(2) yes
C47 Ru2 N18 99.1(2) yes
N75 Ru2 N28 86.8(2) yes
C17 Ru2 N28 132.8(2) yes
C27 Ru2 N28 168.9(2) yes
C37 Ru2 N28 143.6(3) yes
C47 Ru2 N28 108.5(3) yes
C57 Ru2 C67 37.2(2) yes
C57 Ru2 N18 129.1(2) yes
C67 Ru2 N18 165.4(2) yes
C57 Ru2 N28 91.2(2) yes
C67 Ru2 N28 103.0(2) yes
N18 Ru2 N28 79.5(2) yes
C25 N15 C65 126.1(6) yes
C25 N15 H15 116.9(5) no
C65 N15 H15 117.0(6) no
N15 C25 N35 123.6(6) yes
N15 C25 N25 117.7(6) yes
N35 C25 N25 118.7(6) yes
C25 N35 C45 110.8(6) yes
N35 C45 C55 130.2(6) yes
N35 C45 N95 124.7(6) yes
C55 C45 N95 105.0(5) yes
C45 C55 C65 117.9(6) yes
C45 C55 N75 109.7(6) yes
C65 C55 N75 132.5(6) yes
N15 C65 C55 111.4(6) yes
N15 C65 O65 120.0(6) yes
C55 C65 O65 128.7(6) yes
Ru2 N75 C55 129.8(4) yes
Ru2 N75 C85 122.3(4) yes
C55 N75 C85 105.5(5) yes
N75 C85 N95 112.8(5) yes
N75 C85 H85 123.5(6) no
N95 C85 H85 123.7(6) no
C45 N95 C85 106.9(5) yes
C45 N95 C16 114.6(7) yes
C85 N95 C16 135.9(7) yes
C25 N25 H251 119.9(6) no
C25 N25 H252 120.0(6) no
H251 N25 H252 120.1(6) no
N95 C16 O16 106.8(10) yes
N95 C16 C26 110.0(11) yes
O16 C16 C26 108.3(6) yes
N95 C16 H161 110.0(10) no
O16 C16 H161 112.1(14) no
C26 C16 H161 109.6(11) no
C16 O16 C46 106.3(6) yes
C16 C26 O26 106.8(8) yes
C16 C26 C36 103.4(7) yes
O26 C26 C36 109.9(7) yes
C16 C26 H261 115.0(11) no
O26 C26 H261 109.5(12) no
C36 C26 H261 111.9(11) no
C26 O26 H26 110.0(7) no
C26 C36 O36 109.1(7) yes
C26 C36 C46 102.9(6) yes
O36 C36 C46 109.7(8) yes
C26 C36 H361 114.4(12) no
O36 C36 H361 107.3(12) no
C46 C36 H361 113.3(11) no
C36 O36 H36 110.5(7) no
O16 C46 C36 106.1(6) yes
O16 C46 C56 109.8(8) yes
C36 C46 C56 112.2(8) yes
O16 C46 H461 112.6(12) no
C36 C46 H461 109.8(10) no
C56 C46 H461 106.4(13) no
C46 C56 O56 108.1(8) yes
C46 C56 H561 110.0(16) no
O56 C56 H561 109.4(18) no
C46 C56 H562 109.9(15) no
O56 C56 H562 109.7(19) no
H561 C56 H562 109.7(15) no
C56 O56 H56 106.2(10) no
Ru2 C17 C27 69.2(4) yes
Ru2 C17 C67 68.4(3) yes
C27 C17 C67 115.2(6) yes
Ru2 C17 C77 128.9(4) yes
C27 C17 C77 122.3(6) yes
C67 C17 C77 122.4(6) yes
Ru2 C27 C17 73.7(4) yes
Ru2 C27 C37 70.2(4) yes
C17 C27 C37 121.2(6) yes
Ru2 C27 H27 128.9(5) no
C17 C27 H27 119.4(7) no
C37 C27 H27 119.3(7) no
Ru2 C37 C27 71.9(4) yes
Ru2 C37 C47 72.3(4) yes
C27 C37 C47 120.4(6) yes
Ru2 C37 H37 128.3(5) no
C27 C37 H37 119.6(7) no
C47 C37 H37 120.0(7) no
Ru2 C47 C37 69.6(4) yes
Ru2 C47 C57 70.6(4) yes
C37 C47 C57 118.7(7) yes
Ru2 C47 H47 131.6(6) no
C37 C47 H47 120.8(8) no
C57 C47 H47 120.5(8) no
Ru2 C57 C47 72.3(4) yes
Ru2 C57 C67 70.9(4) yes
C47 C57 C67 118.5(6) yes
Ru2 C57 H57 128.0(5) no
C47 C57 H57 120.8(7) no
C67 C57 H57 120.7(7) no
Ru2 C67 C17 74.8(3) yes
Ru2 C67 C57 71.9(4) yes
C17 C67 C57 125.8(6) yes
Ru2 C67 H67 128.8(5) no
C17 C67 H67 117.3(6) no
C57 C67 H67 117.0(6) no
C17 C77 C87 119.4(6) yes
C17 C77 C127 122.0(6) yes
C87 C77 C127 118.5(6) yes
C77 C87 C97 120.8(7) yes
C77 C87 H87 119.4(7) no
C97 C87 H87 119.8(7) no
C87 C97 C107 119.9(8) yes
C87 C97 H97 119.6(8) no
C107 C97 H97 120.4(8) no
C97 C107 C117 119.6(7) yes
C97 C107 H107 120.0(9) no
C117 C107 H107 120.4(9) no
C107 C117 C127 120.5(8) yes
C107 C117 H117 119.7(9) no
C127 C117 H117 119.9(9) no
C77 C127 C117 120.6(7) yes
C77 C127 H127 119.8(7) no
C117 C127 H127 119.6(8) no
Ru2 N18 C18 111.0(4) yes
Ru2 N18 H181 109.1(4) no
C18 N18 H181 109.1(5) no
Ru2 N18 H182 109.1(4) no
C18 N18 H182 109.2(5) no
H181 N18 H182 109.3(6) no
N18 C18 C28 107.2(5) yes
N18 C18 H183 110.3(6) no
C28 C18 H183 110.1(7) no
N18 C18 H184 110.1(7) no
C28 C18 H184 109.7(6) no
H183 C18 H184 109.3(7) no
C18 C28 N28 108.1(6) yes
C18 C28 H283 109.8(6) no
N28 C28 H283 109.8(7) no
C18 C28 H284 109.9(7) no
N28 C28 H284 109.8(6) no
H283 C28 H284 109.4(7) no
Ru2 N28 C28 110.3(4) yes
Ru2 N28 H281 109.2(4) no
C28 N28 H281 109.2(5) no
Ru2 N28 H282 109.3(4) no
C28 N28 H282 109.3(5) no
H281 N28 H282 109.4(6) no
F13 P3 F14 89.5(3) yes
F13 P3 F15 179.7(3) yes
F14 P3 F15 90.5(3) yes
F13 P3 F16 90.1(3) yes
F14 P3 F16 179.0(3) yes
F15 P3 F16 89.9(3) yes
F13 P3 F17 90.7(3) yes
F14 P3 F17 88.5(3) yes
F15 P3 F17 89.0(2) yes
F16 P3 F17 90.6(3) yes
F13 P3 F18 90.9(3) yes
F14 P3 F18 90.0(3) yes
F15 P3 F18 89.5(3) yes
F16 P3 F18 90.9(3) yes
F17 P3 F18 177.8(3) yes
F19 P4 F20 174.4(10) yes
F19 P4 F21 89.7(8) yes
F20 P4 F21 91.7(9) yes
F19 P4 F22 89.5(9) yes
F20 P4 F22 88.5(9) yes
F21 P4 F22 173.2(9) yes
F19 P4 F23 92.0(9) yes
F20 P4 F23 93.2(10) yes
F21 P4 F23 95.7(9) yes
F22 P4 F23 91.1(9) yes
F19 P4 F24 84.2(9) yes
F20 P4 F24 90.4(10) yes
F21 P4 F24 88.5(9) yes
F22 P4 F24 84.7(9) yes
F23 P4 F24 174.4(10) yes
H191 O19 H192 107.739 no
H291 O29 H292 107.674 no
H391 O39 H392 107.860 no
H491 O49 H492 107.793 no
H591 O59 H592 107.634 no
H691 O69 H692 107.462 no
H791 O79 H792 107.739 no
H891 O89 H892 107.860 no
H991 O99 H992 108.112 no

loop_
_geom_bond_atom_site_label_1
_geom_bond_atom_site_label_2
_geom_bond_distance
_geom_bond_publ_flag
Ru1 N71 2.120(5) yes
Ru1 C13 2.240(6) yes
Ru1 C23 2.181(6) yes
Ru1 C33 2.158(7) yes
Ru1 C43 2.194(7) yes
Ru1 C53 2.171(6) yes
Ru1 C63 2.158(6) yes
Ru1 N14 2.099(6) yes
Ru1 N24 2.133(6) yes
N11 C21 1.345(9) yes
N11 C61 1.359(8) yes
N11 H11 0.948(5) no
C21 N31 1.337(9) yes
C21 N21 1.346(8) yes
N31 C41 1.315(8) yes
C41 C51 1.364(9) yes
C41 N91 1.391(9) yes
C51 C61 1.418(9) yes
C51 N71 1.402(7) yes
C61 O61 1.235(8) yes
N71 C81 1.284(8) yes
C81 N91 1.353(8) yes
C81 H81 0.952(6) no
N91 C12 1.504(12) yes
N21 H211 0.951(6) no
N21 H212 0.949(6) no
C12 O12 1.475(12) yes
C12 C22 1.487(11) yes
C12 H121 0.95(1) no
O12 C42 1.439(11) yes
C22 O22 1.444(11) yes
C22 C32 1.533(11) yes
C22 H221 0.95(1) no
O22 H22 0.850 no
C32 O32 1.444(11) yes
C32 C42 1.485(12) yes
C32 H321 0.95(1) no
O32 H32 0.850 no
C42 C52 1.530(13) yes
C42 H421 0.95(1) no
C52 O52 1.463(14) yes
C52 H521 0.954(14) no
C52 H522 0.945(14) no
O52 H52 0.853 no
C13 C23 1.407(9) yes
C13 C63 1.389(9) yes
C13 C73 1.488(9) yes
C23 C33 1.41(1) yes
C23 H23 0.948(6) no
C33 C43 1.42(1) yes
C33 H33 0.950(7) no
C43 C53 1.389(11) yes
C43 H43 0.949(8) no
C53 C63 1.381(9) yes
C53 H53 0.947(7) no
C63 H63 0.951(6) no
C73 C83 1.40(1) yes
C73 C123 1.37(1) yes
C83 C93 1.373(11) yes
C83 H83 0.948(8) no
C93 C103 1.390(13) yes
C93 H93 0.950(8) no
C103 C113 1.356(12) yes
C103 H103 0.949(8) no
C113 C123 1.397(11) yes
C113 H113 0.948(8) no
C123 H123 0.950(7) no
N14 C14 1.451(9) yes
N14 H141 0.951(5) no
N14 H142 0.952(6) no
C14 C24 1.50(1) yes
C14 H143 0.948(7) no
C14 H144 0.954(7) no
C24 N24 1.490(9) yes
C24 H243 0.951(7) no
C24 H244 0.950(8) no
N24 H241 0.951(6) no
N24 H242 0.949(6) no
P1 F1 1.582(5) yes
P1 F2 1.578(5) yes
P1 F3 1.594(4) yes
P1 F4 1.563(5) yes
P1 F5 1.592(4) yes
P1 F6 1.581(4) yes
P2 F7 1.530(11) yes
P2 F8 1.565(11) yes
P2 F9 1.589(11) yes
P2 F10 1.531(11) yes
P2 F11 1.59(1) yes
P2 F12 1.53(1) yes
Ru2 N75 2.120(5) yes
Ru2 C17 2.240(6) yes
Ru2 C27 2.181(6) yes
Ru2 C37 2.158(7) yes
Ru2 C47 2.194(7) yes
Ru2 C57 2.171(6) yes
Ru2 C67 2.158(6) yes
Ru2 N18 2.099(6) yes
Ru2 N28 2.133(6) yes
N15 C25 1.345(9) yes
N15 C65 1.359(8) yes
N15 H15 0.948(5) no
C25 N35 1.337(9) yes
C25 N25 1.346(8) yes
N35 C45 1.315(8) yes
C45 C55 1.364(9) yes
C45 N95 1.391(9) yes
C55 C65 1.418(9) yes
C55 N75 1.402(7) yes
C65 O65 1.235(8) yes
N75 C85 1.284(8) yes
C85 N95 1.353(8) yes
C85 H85 0.952(6) no
N95 C16 1.447(15) yes
N25 H251 0.951(6) no
N25 H252 0.949(6) no
C16 O16 1.451(13) yes
C16 C26 1.461(13) yes
C16 H161 0.944(15) no
O16 C46 1.450(13) yes
C26 O26 1.466(13) yes
C26 C36 1.463(14) yes
C26 H261 0.951(11) no
O26 H26 0.850 no
C36 O36 1.440(14) yes
C36 C46 1.520(13) yes
C36 H361 0.949(12) no
O36 H36 0.849 no
C46 C56 1.505(14) yes
C46 H461 0.954(14) no
C56 O56 1.442(15) yes
C56 H561 0.95(2) no
C56 H562 0.95(2) no
O56 H56 0.854 no
C17 C27 1.407(9) yes
C17 C67 1.389(9) yes
C17 C77 1.488(9) yes
C27 C37 1.41(1) yes
C27 H27 0.948(6) no
C37 C47 1.42(1) yes
C37 H37 0.950(7) no
C47 C57 1.389(11) yes
C47 H47 0.949(8) no
C57 C67 1.381(9) yes
C57 H57 0.947(7) no
C67 H67 0.951(6) no
C77 C87 1.40(1) yes
C77 C127 1.37(1) yes
C87 C97 1.373(11) yes
C87 H87 0.948(8) no
C97 C107 1.390(13) yes
C97 H97 0.950(8) no
C107 C117 1.356(12) yes
C107 H107 0.949(8) no
C117 C127 1.397(11) yes
C117 H117 0.948(8) no
C127 H127 0.950(7) no
N18 C18 1.451(9) yes
N18 H181 0.951(5) no
N18 H182 0.952(6) no
C18 C28 1.50(1) yes
C18 H183 0.948(7) no
C18 H184 0.954(7) no
C28 N28 1.490(9) yes
C28 H283 0.951(7) no
C28 H284 0.950(8) no
N28 H281 0.951(6) no
N28 H282 0.949(6) no
P3 F13 1.582(5) yes
P3 F14 1.578(5) yes
P3 F15 1.594(4) yes
P3 F16 1.563(5) yes
P3 F17 1.592(4) yes
P3 F18 1.581(4) yes
P4 F19 1.56(1) yes
P4 F20 1.547(11) yes
P4 F21 1.556(11) yes
P4 F22 1.565(11) yes
P4 F23 1.519(11) yes
P4 F24 1.591(12) yes
O19 H191 0.850 no
O19 H192 0.850 no
O29 H291 0.851 no
O29 H292 0.850 no
O39 H391 0.848 no
O39 H392 0.850 no
O49 H491 0.849 no
O49 H492 0.850 no
O59 H591 0.850 no
O59 H592 0.851 no
O69 H691 0.852 no
O69 H692 0.851 no
O79 H791 0.853 no
O79 H792 0.847 no
O89 H891 0.846 no
O89 H892 0.852 no
O99 H991 0.847 no
O99 H992 0.849 no
